data_7031377
loop_
_publ_author_name
'Welzmiller, Simon'
'Rosenthal, Tobias'
'Ganter, Pirmin'
'Neudert, Lukas'
'Fahrnbauer, Felix'
'Urban, Philipp'
'Stiewe, Christian'
'de Boor, Johannes'
'Oeckler, Oliver'

_publ_section_title
;
 Layered germanium tin antimony tellurides: element distribution,
 nanostructures and thermoelectric properties.
;
_journal_issue 27
_journal_name_full 'Dalton transactions (Cambridge, England : 2003)'
_journal_page_first 10529
_journal_page_last 10540
_journal_paper_doi 10.1039/c4dt00336e
_journal_volume 43
_journal_year 2014
_chemical_formula_sum 'Ge1.3 Sb2 Sn0.7 Te5'
_chemical_formula_weight 1059
_chemical_name_common 'germanium tin antimony telluride'
_space_group_IT_number 164
_symmetry_cell_setting trigonal
_symmetry_Int_Tables_number 164
_symmetry_space_group_name_Hall '-P 3 2"'
_symmetry_space_group_name_H-M 'P -3 m 1'
_audit_creation_method 'Jana2006 Version : 01/07/2011'
_cell_angle_alpha 90
_cell_angle_beta 90
_cell_angle_gamma 120
_cell_formula_units_Z 1
_cell_length_a 4.25790(10)
_cell_length_b 4.25790(10)
_cell_length_c 17.3657(14)
_cell_measurement_radiation 'Cu K\a'
_cell_measurement_reflns_used 1172
_cell_measurement_temperature 293(2)
_cell_measurement_theta_max 60.9
_cell_measurement_theta_min 4.6
_cell_volume 272.66(2)
_computing_cell_refinement 'Jana2006 (Petricek, Dusek & Palatinus, 2006)'
_computing_publication_material 'Jana2006 (Petricek, Dusek & Palatinus, 2006)'
_diffrn_ambient_temperature 293(2)
_diffrn_detector 'CCD plate'
_diffrn_detector_type FReLoN2k
_diffrn_measured_fraction_theta_full 0.984
_diffrn_measured_fraction_theta_max 0.977
_diffrn_measurement_device_type 'Heavy duty (Huber)'
_diffrn_measurement_method oscillation
_diffrn_measurement_specimen_support 'glass fibre'
_diffrn_radiation_probe x-ray
_diffrn_radiation_type synchrotron
_diffrn_radiation_wavelength 0.38979
_diffrn_reflns_av_R_equivalents 0.0391
_diffrn_reflns_av_sigmaI/netI 0.0254
_diffrn_reflns_limit_h_max 6
_diffrn_reflns_limit_h_min -6
_diffrn_reflns_limit_k_max 8
_diffrn_reflns_limit_k_min -6
_diffrn_reflns_limit_l_max 25
_diffrn_reflns_limit_l_min -34
_diffrn_reflns_number 8440
_diffrn_reflns_theta_full 13.53
_diffrn_reflns_theta_max 22.94
_diffrn_reflns_theta_min 1.93
_diffrn_source_type 'ESRF beamline ID11'
_exptl_absorpt_coefficient_mu 10.7
_exptl_absorpt_correction_T_max 0.1490
_exptl_absorpt_correction_T_min 0.0356
_exptl_absorpt_correction_type multi-scan
_exptl_absorpt_process_details 'SADABS and XRED'
_exptl_crystal_colour metallic_dark_grey
_exptl_crystal_density_diffrn 6.45
_exptl_crystal_description platelet
_exptl_crystal_F_000 438.6
_exptl_crystal_size_max 0.20
_exptl_crystal_size_mid 0.09
_exptl_crystal_size_min 0.03
_refine_diff_density_max 1.91
_refine_diff_density_min -3.36
_refine_ls_extinction_method none
_refine_ls_goodness_of_fit_gt 1.53
_refine_ls_goodness_of_fit_ref 1.41
_refine_ls_number_constraints 15
_refine_ls_number_parameters 21
_refine_ls_number_reflns 608
_refine_ls_number_restraints 0
_refine_ls_R_factor_all 0.0470
_refine_ls_R_factor_gt 0.0393
_refine_ls_shift/su_max 0.0047
_refine_ls_shift/su_mean 0.0014
_refine_ls_structure_factor_coef F
_refine_ls_weighting_details w=1/(\s^2^(F)+0.0016F^2^)
_refine_ls_weighting_scheme sigma
_refine_ls_wR_factor_gt 0.0722
_refine_ls_wR_factor_ref 0.0753
_reflns_number_gt 738
_reflns_number_total 950
_reflns_threshold_expression I>3\s(I)
_cod_data_source_file c4dt00336e2.cif
_cod_data_source_block
;
;
_cod_depositor_comments
;
The following automatic conversions were performed:

'_geom_bond_publ_flag' value 'Y' changed to 'y' according to
/usr/data/users/saulius/crontab/automatic-downloads/rss-feeds/RSC/lib/dictionaries/cif_core.dic
dictionary named 'cif_core.dic' version 2.4.2 from 2011-04-26 (36
times).

'_geom_angle_publ_flag' value 'Y' changed to 'y' according
to
/usr/data/users/saulius/crontab/automatic-downloads/rss-feeds/RSC/lib/dictionaries/cif_core.dic
dictionary named 'cif_core.dic' version 2.4.2 from 2011-04-26 (93
times).

Automatic conversion script
Id: cif_fix_values 2281 2013-09-26 08:29:07Z andrius 

The following automatic conversions were performed:

data name '_atom_site_site_symmetry_mutiplicity' was replaced with
'_atom_site_site_symmetry_multiplicity' as specified in the
replacement file 'data/replacement-values/replacement_tags.lst'.

Automatic conversion script
Id: cif_correct_tags 9268 2022-04-12 08:56:07Z antanas 
;
_cod_original_cell_volume 272.66(3)
_cod_original_sg_symbol_H-M 'P -3 m 1 '
_cod_original_formula_sum 'Ge1.30 Sb2 Sn0.70 Te5'
_cod_database_code 7031377

loop_
_symmetry_equiv_pos_site_id
_symmetry_equiv_pos_as_xyz
1 x,y,z
2 -y,x-y,z
3 -x+y,-x,z
4 y,x,-z
5 x-y,-y,-z
6 -x,-x+y,-z
7 -x,-y,-z
8 y,-x+y,-z
9 x-y,x,-z
10 -y,-x,z
11 -x+y,y,z
12 x,x-y,z

loop_
_atom_site_label
_atom_site_type_symbol
_atom_site_fract_x
_atom_site_fract_y
_atom_site_fract_z
_atom_site_adp_type
_atom_site_U_iso_or_equiv
_atom_site_site_symmetry_multiplicity
_atom_site_occupancy
_atom_site_calc_flag
Te1 Te 0 0 0 Uani 0.01699(10) 12 1 d
Ge2 Ge 0.666667 0.333333 0.10705(3) Uani 0.02547(13) 6 0.472 d
Sb2 Sb 0.666667 0.333333 0.10705(3) Uani 0.02547(13) 6 0.402 d
Sn2 Sn 0.666667 0.333333 0.10705(3) Uani 0.02547(13) 6 0.125 d
Te3 Te 0.333333 0.666667 0.205655(18) Uani 0.01729(9) 6 1 d
Ge4 Ge 0 0 0.32650(3) Uani 0.02326(10) 6 0.178(3) d
Sb4 Sb 0 0 0.32650(3) Uani 0.02326(10) 6 0.598(6) d
Sn4 Sn 0 0 0.32650(3) Uani 0.02326(10) 6 0.225 d
Te5 Te 0.666667 0.333333 0.41930(2) Uani 0.02015(9) 6 1 d

loop_
_atom_site_aniso_label
_atom_site_aniso_type_symbol
_atom_site_aniso_U_11
_atom_site_aniso_U_22
_atom_site_aniso_U_33
_atom_site_aniso_U_12
_atom_site_aniso_U_13
_atom_site_aniso_U_23
Te1 Te 0.01752(13) 0.01752(13) 0.01593(17) 0.00876(7) 0 0
Ge2 Ge 0.02393(16) 0.02393(16) 0.0286(2) 0.01197(8) 0 0
Sb2 Sb 0.02393(16) 0.02393(16) 0.0286(2) 0.01197(8) 0 0
Sn2 Sn 0.02393(16) 0.02393(16) 0.0286(2) 0.01197(8) 0 0
Te3 Te 0.01789(11) 0.01789(11) 0.01608(15) 0.00895(6) 0 0
Ge4 Ge 0.02144(13) 0.02144(13) 0.02692(18) 0.01072(6) 0 0
Sb4 Sb 0.02144(13) 0.02144(13) 0.02692(18) 0.01072(6) 0 0
Sn4 Sn 0.02144(13) 0.02144(13) 0.02692(18) 0.01072(6) 0 0
Te5 Te 0.02072(12) 0.02072(12) 0.01900(16) 0.01036(6) 0 0

loop_
_atom_type_symbol
_atom_type_scat_dispersion_real
_atom_type_scat_dispersion_imag
_atom_type_scat_source
_atom_type_scat_Cromer_Mann_a1
_atom_type_scat_Cromer_Mann_b1
_atom_type_scat_Cromer_Mann_a2
_atom_type_scat_Cromer_Mann_b2
_atom_type_scat_Cromer_Mann_a3
_atom_type_scat_Cromer_Mann_b3
_atom_type_scat_Cromer_Mann_a4
_atom_type_scat_Cromer_Mann_b4
_atom_type_scat_Cromer_Mann_c
Ge 0.2675 0.6195 'International Tables Vol C tables 4.2.6.8 and 6.1.1.4' 16.0816 2.8509 6.3747 0.2516 3.7068 11.4468 3.683 54.762501 2.1313
Sn -1.4743 3.0989 'International Tables Vol C tables 4.2.6.8 and 6.1.1.4' 19.1889 5.83030 19.1005 0.503100 4.45850 26.8909 2.46630 83.9571 4.78210
Sb -2.2138 3.3026 'International Tables Vol C tables 4.2.6.8 and 6.1.1.4' 19.6418 5.3034 19.0455 0.4607 5.0371 27.9074 2.6827 75.282501 4.5909
Te -5.88 0.7 'International Tables Vol C tables 4.2.6.8 and 6.1.1.4' 19.964399 4.81742 19.0138 0.420885 6.14487 28.5284 2.5239 70.840302 4.352

loop_
_geom_angle_atom_site_label_1
_geom_angle_atom_site_label_2
_geom_angle_atom_site_label_3
_geom_angle_site_symmetry_1
_geom_angle_site_symmetry_3
_geom_angle
_geom_angle_publ_flag
Te1 Ge2 Te1 . 1_655 87.380(10) y
Te1 Ge2 Te1 . 1_665 87.380(10) y
Te1 Ge2 Te3 . 1_545 91.003(5) y
Te1 Ge2 Te3 . . 91.003(5) y
Te1 Ge2 Te3 . 1_655 177.763(15) y
Te1 Ge2 Te1 1_655 1_665 87.380(10) y
Te1 Ge2 Te3 1_655 1_545 91.003(5) y
Te1 Ge2 Te3 1_655 . 177.763(15) y
Te1 Ge2 Te3 1_655 1_655 91.003(5) y
Te1 Ge2 Te3 1_665 1_545 177.763(15) y
Te1 Ge2 Te3 1_665 . 91.003(5) y
Te1 Ge2 Te3 1_665 1_655 91.003(5) y
Te3 Ge2 Te3 1_545 . 90.571(12) y
Te3 Ge2 Te3 1_545 1_655 90.571(12) y
Te3 Ge2 Te3 . 1_655 90.571(12) y
Te1 Sb2 Te1 . 1_655 87.380(10) y
Te1 Sb2 Te1 . 1_665 87.380(10) y
Te1 Sb2 Te3 . 1_545 91.003(5) y
Te1 Sb2 Te3 . . 91.003(5) y
Te1 Sb2 Te3 . 1_655 177.763(15) y
Te1 Sb2 Te1 1_655 1_665 87.380(10) y
Te1 Sb2 Te3 1_655 1_545 91.003(5) y
Te1 Sb2 Te3 1_655 . 177.763(15) y
Te1 Sb2 Te3 1_655 1_655 91.003(5) y
Te1 Sb2 Te3 1_665 1_545 177.763(15) y
Te1 Sb2 Te3 1_665 . 91.003(5) y
Te1 Sb2 Te3 1_665 1_655 91.003(5) y
Te3 Sb2 Te3 1_545 . 90.571(12) y
Te3 Sb2 Te3 1_545 1_655 90.571(12) y
Te3 Sb2 Te3 . 1_655 90.571(12) y
Te1 Sn2 Te1 . 1_655 87.380(10) y
Te1 Sn2 Te1 . 1_665 87.380(10) y
Te1 Sn2 Te3 . 1_545 91.003(5) y
Te1 Sn2 Te3 . . 91.003(5) y
Te1 Sn2 Te3 . 1_655 177.763(15) y
Te1 Sn2 Te1 1_655 1_665 87.380(10) y
Te1 Sn2 Te3 1_655 1_545 91.003(5) y
Te1 Sn2 Te3 1_655 . 177.763(15) y
Te1 Sn2 Te3 1_655 1_655 91.003(5) y
Te1 Sn2 Te3 1_665 1_545 177.763(15) y
Te1 Sn2 Te3 1_665 . 91.003(5) y
Te1 Sn2 Te3 1_665 1_655 91.003(5) y
Te3 Sn2 Te3 1_545 . 90.571(12) y
Te3 Sn2 Te3 1_545 1_655 90.571(12) y
Te3 Sn2 Te3 . 1_655 90.571(12) y
Te3 Ge4 Te3 1_445 1_545 82.396(11) y
Te3 Ge4 Te3 1_445 . 82.396(11) y
Te3 Ge4 Te5 1_445 1_445 92.173(6) y
Te3 Ge4 Te5 1_445 1_455 92.173(6) y
Te3 Ge4 Te5 1_445 . 172.760(16) y
Te3 Ge4 Te3 1_545 . 82.396(11) y
Te3 Ge4 Te5 1_545 1_445 92.173(6) y
Te3 Ge4 Te5 1_545 1_455 172.760(16) y
Te3 Ge4 Te5 1_545 . 92.173(6) y
Te3 Ge4 Te5 . 1_445 172.760(16) y
Te3 Ge4 Te5 . 1_455 92.173(6) y
Te3 Ge4 Te5 . . 92.173(6) y
Te5 Ge4 Te5 1_445 1_455 92.817(12) y
Te5 Ge4 Te5 1_445 . 92.817(12) y
Te5 Ge4 Te5 1_455 . 92.817(12) y
Te3 Sb4 Te3 1_445 1_545 82.396(11) y
Te3 Sb4 Te3 1_445 . 82.396(11) y
Te3 Sb4 Te5 1_445 1_445 92.173(6) y
Te3 Sb4 Te5 1_445 1_455 92.173(6) y
Te3 Sb4 Te5 1_445 . 172.760(16) y
Te3 Sb4 Te3 1_545 . 82.396(11) y
Te3 Sb4 Te5 1_545 1_445 92.173(6) y
Te3 Sb4 Te5 1_545 1_455 172.760(16) y
Te3 Sb4 Te5 1_545 . 92.173(6) y
Te3 Sb4 Te5 . 1_445 172.760(16) y
Te3 Sb4 Te5 . 1_455 92.173(6) y
Te3 Sb4 Te5 . . 92.173(6) y
Te5 Sb4 Te5 1_445 1_455 92.817(12) y
Te5 Sb4 Te5 1_445 . 92.817(12) y
Te5 Sb4 Te5 1_455 . 92.817(12) y
Te3 Sn4 Te3 1_445 1_545 82.396(11) y
Te3 Sn4 Te3 1_445 . 82.396(11) y
Te3 Sn4 Te5 1_445 1_445 92.173(6) y
Te3 Sn4 Te5 1_445 1_455 92.173(6) y
Te3 Sn4 Te5 1_445 . 172.760(16) y
Te3 Sn4 Te3 1_545 . 82.396(11) y
Te3 Sn4 Te5 1_545 1_445 92.173(6) y
Te3 Sn4 Te5 1_545 1_455 172.760(16) y
Te3 Sn4 Te5 1_545 . 92.173(6) y
Te3 Sn4 Te5 . 1_445 172.760(16) y
Te3 Sn4 Te5 . 1_455 92.173(6) y
Te3 Sn4 Te5 . . 92.173(6) y
Te5 Sn4 Te5 1_445 1_455 92.817(12) y
Te5 Sn4 Te5 1_445 . 92.817(12) y
Te5 Sn4 Te5 1_455 . 92.817(12) y
Te5 Te5 Te5 4_546 4_556 69.647(8) y
Te5 Te5 Te5 4_546 4_656 69.647(8) y
Te5 Te5 Te5 4_556 4_656 69.647(8) y

loop_
_geom_bond_atom_site_label_1
_geom_bond_atom_site_label_2
_geom_bond_site_symmetry_2
_geom_bond_distance
_geom_bond_publ_flag
Ge2 Te1 . 3.0821(4) y
Ge2 Te1 1_655 3.0821(3) y
Ge2 Te1 1_665 3.0821(4) y
Ge2 Te3 1_545 2.9959(4) y
Ge2 Te3 . 2.9959(4) y
Ge2 Te3 1_655 2.9959(4) y
Sb2 Te1 . 3.0821(4) y
Sb2 Te1 1_655 3.0821(3) y
Sb2 Te1 1_665 3.0821(4) y
Sb2 Te3 1_545 2.9959(4) y
Sb2 Te3 . 2.9959(4) y
Sb2 Te3 1_655 2.9959(4) y
Sn2 Te1 . 3.0821(4) y
Sn2 Te1 1_655 3.0821(3) y
Sn2 Te1 1_665 3.0821(4) y
Sn2 Te3 1_545 2.9959(4) y
Sn2 Te3 . 2.9959(4) y
Sn2 Te3 1_655 2.9959(4) y
Ge4 Te3 1_445 3.2322(4) y
Ge4 Te3 1_545 3.2322(4) y
Ge4 Te3 . 3.2322(4) y
Ge4 Te5 1_445 2.9394(4) y
Ge4 Te5 1_455 2.9394(4) y
Ge4 Te5 . 2.9394(4) y
Sb4 Te3 1_445 3.2322(4) y
Sb4 Te3 1_545 3.2322(4) y
Sb4 Te3 . 3.2322(4) y
Sb4 Te5 1_445 2.9394(4) y
Sb4 Te5 1_455 2.9394(4) y
Sb4 Te5 . 2.9394(4) y
Sn4 Te3 1_445 3.2322(4) y
Sn4 Te3 1_545 3.2322(4) y
Sn4 Te3 . 3.2322(4) y
Sn4 Te5 1_445 2.9394(4) y
Sn4 Te5 1_455 2.9394(4) y
Sn4 Te5 . 2.9394(4) y
